data_1574667
loop_
_publ_author_name
'Yang, Xiao'
'Davison, Nathan'
'Lowe, Matthew E.'
'Waddell, Paul G.'
'Armstrong, Roly J.'
'McMullin, Claire L.'
'Hopkinson, Matthew N.'
'Lu, Erli'

_publ_section_title
;
 C&#xE001;O methylenation mediated by organo-alkali metal reagents: metal
 identity and ligand effects
;
_journal_issue 24
_journal_name_full 'Chemical Science'
_journal_page_first 11151
_journal_page_last 11160
_journal_paper_doi 10.1039/D5SC02313K
_journal_volume 16
_journal_year 2025
_chemical_absolute_configuration ad
_chemical_formula_moiety 'C12 H36 K4 O4 Si4'
_chemical_formula_sum 'C12 H36 K4 O4 Si4'
_chemical_formula_weight 513.17
_space_group_crystal_system cubic
_space_group_IT_number 219
_space_group_name_Hall 'F -4a 2 3'
_space_group_name_H-M_alt 'F -4 3 c'
_atom_sites_solution_hydrogens geom
_atom_sites_solution_primary dual
_audit_creation_date 2023-03-28
_audit_creation_method
;
Olex2 1.5-ac5-023
(compiled 2022.04.12 svn.rca3783a0 for Rigaku Oxford Diffraction, GUI svn.r6498)
;
_audit_update_record
;
2024-07-30 deposited with the CCDC.	2025-05-19 downloaded from the CCDC.
;
_cell_angle_alpha 90
_cell_angle_beta 90
_cell_angle_gamma 90
_cell_formula_units_Z 8
_cell_length_a 17.5314(3)
_cell_length_b 17.5314(3)
_cell_length_c 17.5314(3)
_cell_measurement_reflns_used 1301
_cell_measurement_temperature 150.0(2)
_cell_measurement_theta_max 73.4420
_cell_measurement_theta_min 5.0320
_cell_volume 5388.28(16)
_computing_cell_refinement 'CrysAlisPro 1.171.42.73a (Rigaku OD, 2022)'
_computing_data_collection 'CrysAlisPro 1.171.42.73a (Rigaku OD, 2022)'
_computing_data_reduction 'CrysAlisPro 1.171.42.73a (Rigaku OD, 2022)'
_computing_molecular_graphics 'Olex2 1.5-ac5-023 (Dolomanov et al., 2009)'
_computing_publication_material 'Olex2 1.5-ac5-023 (Dolomanov et al., 2009)'
_computing_structure_refinement 'SHELXL 2019/1 (Sheldrick, 2015)'
_computing_structure_solution 'SHELXT 2018/2 (Sheldrick, 2018)'
_diffrn_ambient_environment N~2~
_diffrn_ambient_temperature 150.0(2)
_diffrn_detector 'Hybrid Pixel Array Detector'
_diffrn_detector_area_resol_mean 10.0000
_diffrn_detector_type 'HyPix-Arc 100'
_diffrn_measured_fraction_theta_full 0.996
_diffrn_measured_fraction_theta_max 0.996
_diffrn_measurement_details
;
List of Runs (angles in degrees, time in seconds):

  # Type    Start    End  Width  t~exp~   \w     \q     \k     \f   Frames
#--------------------------------------------------------------------------
  1  \w   -118.00 -83.00   0.50    0.10    --  -95.69-112.00  49.00   70
  2  \w    -35.00 -10.00   0.50    0.10    --  -95.69  30.00   0.00   50
  3  \w     12.00  39.00   0.50    0.10    --  -39.19  19.00  30.00   54
  4  \w    -23.00  10.00   0.50    0.10    --  -39.19  19.00  30.00   66
  5  \w     37.00  62.00   0.50    0.10    --  110.26 -74.00-118.00   50
  6  \w     67.00  93.00   0.50    0.10    --  110.26 -74.00-118.00   52
  7  \w     24.00  49.00   0.50    0.10    --  110.26 -45.00-120.00   50
  8  \w     25.00  59.00   0.50    0.10    --  102.48-102.00 176.00   68
  9  \w    -13.00  37.00   0.50    0.10    --  -39.19  19.00 -90.00  100
 10  \w      6.00  41.00   0.50    0.10    --  -39.19  19.00  60.00   70
 11  \w    -35.00 -10.00   0.50    0.10    --  -95.69  30.00 120.00   50
 12  \w     63.00 105.00   0.50    0.10    --  102.48-102.00 176.00   84
 13  \w     23.00  48.00   0.50    0.10    --  110.26 -45.00 -60.00   50
 14  \w     23.00  48.00   0.50    0.10    --  110.26 -45.00  30.00   50
 15  \w     23.00  48.00   0.50    0.10    --  110.26 -45.00 -90.00   50
;
_diffrn_measurement_device 'four-circle diffractometer'
_diffrn_measurement_device_type 'XtaLAB Synergy, Single source at home/near, HyPix-Arc 100'
_diffrn_measurement_method '\w scans'
_diffrn_orient_matrix_type 'CrysAlisPro convention (1999,Acta A55,543-557)'
_diffrn_orient_matrix_UB_11 0.0851545796
_diffrn_orient_matrix_UB_12 0.0074305619
_diffrn_orient_matrix_UB_13 -0.0204351776
_diffrn_orient_matrix_UB_21 0.0031271695
_diffrn_orient_matrix_UB_22 -0.0859283918
_diffrn_orient_matrix_UB_23 -0.0182075719
_diffrn_orient_matrix_UB_31 -0.0215834081
_diffrn_orient_matrix_UB_32 0.0168908361
_diffrn_orient_matrix_UB_33 -0.0834601953
_diffrn_radiation_monochromator graphite
_diffrn_radiation_probe x-ray
_diffrn_radiation_type CuK\a
_diffrn_radiation_wavelength 1.54184
_diffrn_reflns_av_R_equivalents 0.0270
_diffrn_reflns_av_unetI/netI 0.0245
_diffrn_reflns_Laue_measured_fraction_full 0.996
_diffrn_reflns_Laue_measured_fraction_max 0.996
_diffrn_reflns_limit_h_max 18
_diffrn_reflns_limit_h_min -20
_diffrn_reflns_limit_k_max 21
_diffrn_reflns_limit_k_min -20
_diffrn_reflns_limit_l_max 13
_diffrn_reflns_limit_l_min -19
_diffrn_reflns_number 2632
_diffrn_reflns_point_group_measured_fraction_full 0.993
_diffrn_reflns_point_group_measured_fraction_max 0.985
_diffrn_reflns_theta_full 67.684
_diffrn_reflns_theta_max 73.412
_diffrn_reflns_theta_min 5.046
_diffrn_source 'fine-focus sealed X-ray tube'
_diffrn_source_type 'Enhance (Cu) X-ray Source'
_exptl_absorpt_coefficient_mu 7.691
_exptl_absorpt_correction_T_max 0.367
_exptl_absorpt_correction_T_min 0.138
_exptl_absorpt_correction_type analytical
_exptl_absorpt_process_details
;
CrysAlisPro 1.171.42.73a (Rigaku Oxford Diffraction, 2022)
Analytical numeric absorption correction using a multifaceted crystal
model based on expressions derived by R.C. Clark & J.S. Reid.
(Clark, R. C. & Reid, J. S. (1995). Acta Cryst. A51, 887-897)
Empirical absorption correction using spherical harmonics,
implemented in SCALE3 ABSPACK scaling algorithm.
;
_exptl_crystal_colour colourless
_exptl_crystal_colour_primary colourless
_exptl_crystal_density_diffrn 1.265
_exptl_crystal_description block
_exptl_crystal_F_000 2176
_exptl_crystal_size_max 0.2
_exptl_crystal_size_mid 0.18
_exptl_crystal_size_min 0.1
_refine_diff_density_max 0.156
_refine_diff_density_min -0.143
_refine_diff_density_rms 0.033
_refine_ls_abs_structure_details
;
 Flack x determined using 171 quotients [(I+)-(I-)]/[(I+)+(I-)]
 (Parsons, Flack and Wagner, Acta Cryst. B69 (2013) 249-259).
;
_refine_ls_abs_structure_Flack 0.026(16)
_refine_ls_extinction_coef 0.00012(2)
_refine_ls_extinction_expression Fc^*^=kFc[1+0.001xFc^2^\l^3^/sin(2\q)]^-1/4^
_refine_ls_extinction_method 'SHELXL-2019/1 (Sheldrick 2019)'
_refine_ls_goodness_of_fit_ref 1.120
_refine_ls_hydrogen_treatment constr
_refine_ls_matrix_type full
_refine_ls_number_parameters 21
_refine_ls_number_reflns 458
_refine_ls_number_restraints 0
_refine_ls_restrained_S_all 1.120
_refine_ls_R_factor_all 0.0194
_refine_ls_R_factor_gt 0.0185
_refine_ls_shift/su_max 0.001
_refine_ls_shift/su_mean 0.000
_refine_ls_structure_factor_coef Fsqd
_refine_ls_weighting_details 'w=1/[\s^2^(Fo^2^)+(0.0233P)^2^+2.2526P] where P=(Fo^2^+2Fc^2^)/3'
_refine_ls_weighting_scheme calc
_refine_ls_wR_factor_gt 0.0510
_refine_ls_wR_factor_ref 0.0517
_reflns_Friedel_coverage 0.768
_reflns_Friedel_fraction_full 0.989
_reflns_Friedel_fraction_max 0.971
_reflns_number_gt 418
_reflns_number_total 458
_reflns_threshold_expression 'I > 2\s(I)'
_cod_data_source_file d5sc02313k2.cif
_cod_data_source_block elu230011_off_fa
_cod_depositor_comments 'Adding full bibliography for 1574667--1574668.cif.'
_cod_original_cell_volume 5388.3(3)
_cod_original_sg_symbol_Hall 'F -4c 2 3'
_cod_database_code 1574667
_chemical_oxdiff_formula 'C1 H3 O1 Si1 K1'
_shelx_space_group_comment
;
The symmetry employed for this shelxl refinement is uniquely defined
by the following loop, which should always be used as a source of
symmetry information in preference to the above space-group names.
They are only intended as comments.
;
_shelx_estimated_absorpt_t_max 0.513
_shelx_estimated_absorpt_t_min 0.308
_diffrn_oxdiff_digest_frames
;
019b73ea15aed98d30bf58b3a7a573159600914f94e
;
_olex2_refinement_description
;
1. Fixed Uiso
 At 1.5 times of:
  All C(H,H,H) groups
2.a Idealised Me refined as rotating group:
 C1(H1A,H1B,H1C)
;
_shelx_shelxl_version_number 2019/1
_olex2_submission_special_instructions 'No special instructions were received'
_oxdiff_exptl_absorpt_empirical_details
;
Empirical correction (ABSPACK) includes:
- Absorption correction using spherical harmonics
- Frame scaling
;
_oxdiff_exptl_absorpt_empirical_full_max 1.461
_oxdiff_exptl_absorpt_empirical_full_min 0.630

loop_
_space_group_symop_operation_xyz
'x, y, z'
'-x, -y, z'
'-x, y, -z'
'x, -y, -z'
'z, x, y'
'z, -x, -y'
'-z, -x, y'
'-z, x, -y'
'y, z, x'
'-y, z, -x'
'y, -z, -x'
'-y, -z, x'
'y+1/2, x+1/2, z+1/2'
'-y+1/2, -x+1/2, z+1/2'
'y+1/2, -x+1/2, -z+1/2'
'-y+1/2, x+1/2, -z+1/2'
'x+1/2, z+1/2, y+1/2'
'-x+1/2, z+1/2, -y+1/2'
'-x+1/2, -z+1/2, y+1/2'
'x+1/2, -z+1/2, -y+1/2'
'z+1/2, y+1/2, x+1/2'
'z+1/2, -y+1/2, -x+1/2'
'-z+1/2, y+1/2, -x+1/2'
'-z+1/2, -y+1/2, x+1/2'
'x, y+1/2, z+1/2'
'-x, -y+1/2, z+1/2'
'-x, y+1/2, -z+1/2'
'x, -y+1/2, -z+1/2'
'z, x+1/2, y+1/2'
'z, -x+1/2, -y+1/2'
'-z, -x+1/2, y+1/2'
'-z, x+1/2, -y+1/2'
'y, z+1/2, x+1/2'
'-y, z+1/2, -x+1/2'
'y, -z+1/2, -x+1/2'
'-y, -z+1/2, x+1/2'
'y+1/2, x+1, z+1'
'-y+1/2, -x+1, z+1'
'y+1/2, -x+1, -z+1'
'-y+1/2, x+1, -z+1'
'x+1/2, z+1, y+1'
'-x+1/2, z+1, -y+1'
'-x+1/2, -z+1, y+1'
'x+1/2, -z+1, -y+1'
'z+1/2, y+1, x+1'
'z+1/2, -y+1, -x+1'
'-z+1/2, y+1, -x+1'
'-z+1/2, -y+1, x+1'
'x+1/2, y, z+1/2'
'-x+1/2, -y, z+1/2'
'-x+1/2, y, -z+1/2'
'x+1/2, -y, -z+1/2'
'z+1/2, x, y+1/2'
'z+1/2, -x, -y+1/2'
'-z+1/2, -x, y+1/2'
'-z+1/2, x, -y+1/2'
'y+1/2, z, x+1/2'
'-y+1/2, z, -x+1/2'
'y+1/2, -z, -x+1/2'
'-y+1/2, -z, x+1/2'
'y+1, x+1/2, z+1'
'-y+1, -x+1/2, z+1'
'y+1, -x+1/2, -z+1'
'-y+1, x+1/2, -z+1'
'x+1, z+1/2, y+1'
'-x+1, z+1/2, -y+1'
'-x+1, -z+1/2, y+1'
'x+1, -z+1/2, -y+1'
'z+1, y+1/2, x+1'
'z+1, -y+1/2, -x+1'
'-z+1, y+1/2, -x+1'
'-z+1, -y+1/2, x+1'
'x+1/2, y+1/2, z'
'-x+1/2, -y+1/2, z'
'-x+1/2, y+1/2, -z'
'x+1/2, -y+1/2, -z'
'z+1/2, x+1/2, y'
'z+1/2, -x+1/2, -y'
'-z+1/2, -x+1/2, y'
'-z+1/2, x+1/2, -y'
'y+1/2, z+1/2, x'
'-y+1/2, z+1/2, -x'
'y+1/2, -z+1/2, -x'
'-y+1/2, -z+1/2, x'
'y+1, x+1, z+1/2'
'-y+1, -x+1, z+1/2'
'y+1, -x+1, -z+1/2'
'-y+1, x+1, -z+1/2'
'x+1, z+1, y+1/2'
'-x+1, z+1, -y+1/2'
'-x+1, -z+1, y+1/2'
'x+1, -z+1, -y+1/2'
'z+1, y+1, x+1/2'
'z+1, -y+1, -x+1/2'
'-z+1, y+1, -x+1/2'
'-z+1, -y+1, x+1/2'

loop_
_atom_site_label
_atom_site_type_symbol
_atom_site_fract_x
_atom_site_fract_y
_atom_site_fract_z
_atom_site_U_iso_or_equiv
_atom_site_adp_type
_atom_site_occupancy
_atom_site_site_symmetry_order
_atom_site_calc_flag
_atom_site_refinement_flags_posn
_atom_site_refinement_flags_adp
_atom_site_refinement_flags_occupancy
_atom_site_disorder_assembly
_atom_site_disorder_group
K1 K 0.42453(2) 0.42453(2) 0.57547(2) 0.0274(2) Uani 1 3 d S T P . .
Si1 Si 0.37355(3) 0.62645(3) 0.62645(3) 0.0227(3) Uani 1 3 d S T P . .
O1 O 0.42571(7) 0.57429(7) 0.57429(7) 0.0285(5) Uani 1 3 d S T P . .
C1 C 0.41193(13) 0.63571(14) 0.72621(13) 0.0353(4) Uani 1 1 d . . . . .
H1A H 0.417223 0.584913 0.748936 0.053 Uiso 1 1 calc R U . . .
H1B H 0.376683 0.666305 0.756972 0.053 Uiso 1 1 calc R U . . .
H1C H 0.461894 0.660744 0.724709 0.053 Uiso 1 1 calc R U . . .

loop_
_atom_site_aniso_label
_atom_site_aniso_U_11
_atom_site_aniso_U_22
_atom_site_aniso_U_33
_atom_site_aniso_U_23
_atom_site_aniso_U_13
_atom_site_aniso_U_12
K1 0.0274(2) 0.0274(2) 0.0274(2) 0.00174(16) 0.00174(16) -0.00174(16)
Si1 0.0227(3) 0.0227(3) 0.0227(3) -0.0009(2) 0.0009(2) 0.0009(2)
O1 0.0285(5) 0.0285(5) 0.0285(5) -0.0039(6) 0.0039(6) 0.0039(6)
C1 0.0377(12) 0.0380(12) 0.0303(10) -0.0018(10) -0.0020(10) -0.0027(9)

loop_
_atom_type_symbol
_atom_type_description
_atom_type_scat_dispersion_real
_atom_type_scat_dispersion_imag
_atom_type_scat_source
C C 0.0181 0.0091 'International Tables Vol C Tables 4.2.6.8 and 6.1.1.4'
H H 0.0000 0.0000 'International Tables Vol C Tables 4.2.6.8 and 6.1.1.4'
K K 0.3868 1.0657 'International Tables Vol C Tables 4.2.6.8 and 6.1.1.4'
O O 0.0492 0.0322 'International Tables Vol C Tables 4.2.6.8 and 6.1.1.4'
Si Si 0.2541 0.3302 'International Tables Vol C Tables 4.2.6.8 and 6.1.1.4'

loop_
_exptl_crystal_face_index_h
_exptl_crystal_face_index_k
_exptl_crystal_face_index_l
_exptl_crystal_face_perp_dist
-1 2 -11 0.0830
11 -2 -3 0.0989
11 -3 2 0.0922
0 -2 11 0.0917
-5 0 10 0.0905
-11 3 1 0.1023
1 11 -3 0.0630
4 9 5 0.0567
0 -9 7 0.0855
-3 -10 -4 0.0405
10 5 0 0.0775
-10 -5 0 0.0775
5 -10 -2 0.0782
-5 10 2 0.0782
3 -7 -9 0.0779
-3 7 9 0.0779
-6 -7 7 0.0813
-8 -4 -7 0.0866
8 -7 2 0.0861
2 -11 0 0.0692

loop_
_geom_angle_atom_site_label_1
_geom_angle_atom_site_label_2
_geom_angle_atom_site_label_3
_geom_angle
_geom_angle_site_symmetry_1
_geom_angle_site_symmetry_3
_geom_angle_publ_flag
K1 K1 K1 60.0 2_665 3_656 ?
K1 K1 K1 60.0 2_665 4_566 ?
K1 K1 K1 60.0 3_656 4_566 ?
K1 K1 Si1 60.145(10) 3_656 2_665 ?
K1 K1 Si1 60.146(10) 2_665 . ?
K1 K1 Si1 109.649(13) 4_566 2_665 ?
K1 K1 Si1 60.146(10) 3_656 4_566 ?
K1 K1 Si1 60.146(10) 4_566 4_566 ?
K1 K1 Si1 60.146(10) 4_566 . ?
K1 K1 Si1 109.650(13) 2_665 4_566 ?
K1 K1 Si1 109.649(13) 3_656 . ?
K1 K1 Si1 60.145(10) 2_665 2_665 ?
Si1 K1 Si1 113.036(11) 4_566 . ?
Si1 K1 Si1 113.037(11) 2_665 4_566 ?
Si1 K1 Si1 113.037(11) 2_665 . ?
O1 K1 K1 44.55(3) . 4_566 ?
O1 K1 K1 44.55(3) 4_566 3_656 ?
O1 K1 K1 44.55(3) 2_665 3_656 ?
O1 K1 K1 44.55(3) 4_566 4_566 ?
O1 K1 K1 89.37(4) . 3_656 ?
O1 K1 K1 89.36(4) 2_665 4_566 ?
O1 K1 K1 89.36(4) 4_566 2_665 ?
O1 K1 K1 44.55(3) 2_665 2_665 ?
O1 K1 K1 44.55(3) . 2_665 ?
O1 K1 Si1 20.29(4) 4_566 4_566 ?
O1 K1 Si1 103.43(2) 2_665 . ?
O1 K1 Si1 20.28(4) . . ?
O1 K1 Si1 103.43(2) 4_566 2_665 ?
O1 K1 Si1 20.29(4) 2_665 2_665 ?
O1 K1 Si1 103.43(2) . 2_665 ?
O1 K1 Si1 103.43(2) 2_665 4_566 ?
O1 K1 Si1 103.43(2) . 4_566 ?
O1 K1 Si1 103.43(2) 4_566 . ?
O1 K1 O1 89.10(6) 2_665 . ?
O1 K1 O1 89.10(6) 4_566 2_665 ?
O1 K1 O1 89.10(6) 4_566 . ?
K1 Si1 K1 59.71(2) 2_665 4_566 ?
K1 Si1 K1 59.71(2) . 4_566 ?
K1 Si1 K1 59.71(2) 2_665 . ?
O1 Si1 K1 35.086(13) . 4_566 ?
O1 Si1 K1 35.086(13) . 2_665 ?
O1 Si1 K1 35.086(13) . . ?
O1 Si1 C1 112.35(7) . 7_665 ?
O1 Si1 C1 112.34(7) . . ?
O1 Si1 C1 112.35(7) . 10_656 ?
C1 Si1 K1 84.53(7) . 2_665 ?
C1 Si1 K1 102.56(7) 10_656 2_665 ?
C1 Si1 K1 144.21(7) 7_665 2_665 ?
C1 Si1 K1 102.56(7) 7_665 4_566 ?
C1 Si1 K1 144.21(7) . 4_566 ?
C1 Si1 K1 84.54(7) 10_656 4_566 ?
C1 Si1 K1 84.54(7) 7_665 . ?
C1 Si1 K1 102.55(7) . . ?
C1 Si1 K1 144.21(7) 10_656 . ?
C1 Si1 C1 106.45(8) . 10_656 ?
C1 Si1 C1 106.45(8) 10_656 7_665 ?
C1 Si1 C1 106.45(8) . 7_665 ?
K1 O1 K1 90.89(6) . 2_665 ?
K1 O1 K1 90.89(6) 4_566 2_665 ?
K1 O1 K1 90.89(6) 4_566 . ?
Si1 O1 K1 124.63(4) . 2_665 ?
Si1 O1 K1 124.63(4) . 4_566 ?
Si1 O1 K1 124.63(4) . . ?

loop_
_geom_bond_atom_site_label_1
_geom_bond_atom_site_label_2
_geom_bond_distance
_geom_bond_site_symmetry_2
_geom_bond_publ_flag
K1 K1 3.7421(11) 2_665 ?
K1 K1 3.7421(11) 3_656 ?
K1 K1 3.7421(11) 4_566 ?
K1 Si1 3.7587(8) 2_665 ?
K1 Si1 3.7587(8) 4_566 ?
K1 Si1 3.7587(8) . ?
K1 O1 2.6256(12) 2_665 ?
K1 O1 2.6256(12) 4_566 ?
K1 O1 2.6257(12) . ?
Si1 O1 1.584(2) . ?
Si1 C1 1.881(2) 10_656 ?
Si1 C1 1.881(2) . ?
Si1 C1 1.881(2) 7_665 ?

loop_
_exptl_oxdiff_crystal_face_indexfrac_h
_exptl_oxdiff_crystal_face_indexfrac_k
_exptl_oxdiff_crystal_face_indexfrac_l
_exptl_oxdiff_crystal_face_x
_exptl_oxdiff_crystal_face_y
_exptl_oxdiff_crystal_face_z
-1.1064 1.7794 -11.1905 0.1477 0.0474 0.9879
10.6518 -2.2277 -3.3233 0.9584 0.2852 0.0098
10.7599 -2.9911 2.1633 0.8498 0.2513 -0.4633
0.3499 -1.5998 11.2671 -0.2123 -0.0666 -0.9749
-5.1692 -0.0638 10.1446 -0.6480 -0.1954 -0.7362
-11.0105 2.6037 1.1918 -0.9426 -0.2799 0.1822
1.3399 10.8388 -3.1989 0.2600 -0.8689 0.4211
3.5516 9.4540 5.2389 0.2656 -0.8966 -0.3542
0.3533 -8.6738 7.3631 -0.1848 0.6124 -0.7687
-3.3805 -9.9817 -4.2867 -0.2744 0.9252 0.2621
10.1039 5.2114 0.4247 0.8904 -0.4239 -0.1655
-10.1039 -5.2114 -0.4247 -0.8904 0.4239 0.1655
5.4681 -9.8504 -1.5857 0.4248 0.8924 -0.1521
-5.4681 9.8504 1.5857 -0.4248 -0.8924 0.1521
2.6732 -6.8035 -8.7234 0.3553 0.7518 0.5554
-2.6732 6.8035 8.7234 -0.3553 -0.7518 -0.5554
-5.5410 -7.4609 6.5743 -0.6616 0.5041 -0.5551
-8.1971 -4.1927 -6.6818 -0.5926 0.4563 0.6638
8.2122 -7.4901 2.4267 0.5941 0.6251 -0.5063
2.4779 -11.1042 0.1235 0.1260 0.9597 -0.2513
